data_8100691
loop_
_publ_author_name
'Lecouvey, M.'
'Neuman, A.'
'Prang\'e, T.'

_publ_section_title
;
Crystal structure of 5,11,17,23-tetrakis-cyanomethyl 25,26,27,28-
tetrahydroxycalix[4]arene, C~36~H~28~N~4~O~4~, a test case on microcrystals 
using synchrotron radiation
;
_journal_issue 3
_journal_name_full 'Zeitschrift f\"ur Kristallographie - New Crystal Structures'
_journal_page_first 445
_journal_page_last 447
_journal_volume 217
_journal_year 2002
_chemical_formula_structural 'C36 H28 N4 O4'
_chemical_formula_sum 'C36 H28 N4 O4'
_chemical_formula_weight 580.62
_chemical_name_common 'p-tetracyanomethyl calixarene[4]'
_space_group_IT_number 2
_symmetry_cell_setting triclinic
_symmetry_space_group_name_Hall '-P 1'
_symmetry_space_group_name_H-M 'P -1'
_cell_angle_alpha 90.11(10)
_cell_angle_beta 108.27(10)
_cell_angle_gamma 108.30(10)
_cell_formula_units_Z 2
_cell_length_a 8.980(3)
_cell_length_b 13.450(3)
_cell_length_c 13.460(3)
_cell_measurement_temperature 100(2)
_cell_volume 1456(1)
_diffrn_ambient_temperature 100(2)
_exptl_crystal_density_diffrn 1.325
_cod_database_code 8100691

loop_
_symmetry_equiv_pos_as_xyz
'x, y, z'
'-x, -y, -z'

loop_
_atom_site_label
_atom_site_type_symbol
_atom_site_fract_x
_atom_site_fract_y
_atom_site_fract_z
_atom_site_U_iso_or_equiv
_atom_site_adp_type
_atom_site_occupancy
_atom_site_calc_flag
_atom_site_refinement_flags
_atom_site_disorder_assembly
_atom_site_disorder_group
O1A O 0.3786(3) 0.35638(16) 0.66324(15) 0.0730(7) Uani 1 d D . .
H1A H 0.351(4) 0.2912(12) 0.651(3) 0.088 Uiso 1 d D . .
C1A C 0.5170(4) 0.4169(2) 0.6413(2) 0.0609(9) Uani 1 d . . .
C2A C 0.5581(4) 0.3788(2) 0.5605(2) 0.0637(9) Uani 1 d . . .
C3A C 0.6888(5) 0.4455(3) 0.5344(2) 0.0708(9) Uani 1 d . . .
H3A H 0.7170 0.4225 0.4797 0.085 Uiso 1 calc R . .
C4A C 0.7788(4) 0.5448(3) 0.5863(2) 0.0711(9) Uani 1 d . . .
C5A C 0.7385(4) 0.5782(2) 0.6688(2) 0.0698(9) Uani 1 d . . .
H5A H 0.8011 0.6445 0.7056 0.084 Uiso 1 calc R . .
C6A C 0.6073(4) 0.5155(2) 0.6982(2) 0.0623(9) Uani 1 d . . .
C7A C 0.9120(5) 0.6190(3) 0.5495(3) 0.0911(11) Uani 1 d . . .
H71A H 0.9054 0.5886 0.4823 0.109 Uiso 1 calc R . .
H72A H 0.8894 0.6849 0.5385 0.109 Uiso 1 calc R . .
C8A C 1.0752(6) 0.6409(4) 0.6203(3) 0.0973(12) Uani 1 d . . .
N9A N 1.2076(6) 0.6595(5) 0.6764(3) 0.158(2) Uani 1 d . . .
C10A C 0.5637(4) 0.5546(2) 0.7877(2) 0.0661(9) Uani 1 d . . .
H10A H 0.4440 0.5278 0.7714 0.079 Uiso 1 calc R . .
H11A H 0.5978 0.6309 0.7934 0.079 Uiso 1 calc R . .
O1B O 0.3311(3) 0.15030(16) 0.64904(16) 0.0725(7) Uani 1 d D . .
H1B H 0.334(4) 0.143(3) 0.7116(13) 0.087 Uiso 1 d D . .
C1B C 0.4643(4) 0.1311(2) 0.6309(2) 0.0577(8) Uani 1 d . . .
C2B C 0.5272(4) 0.05751(19) 0.6853(2) 0.0581(8) Uani 1 d . . .
C3B C 0.6545(4) 0.0373(2) 0.6617(2) 0.0605(9) Uani 1 d . . .
H3B H 0.6978 -0.0124 0.6965 0.073 Uiso 1 calc R . .
C4B C 0.7197(4) 0.0883(2) 0.5883(2) 0.0580(9) Uani 1 d . . .
C5B C 0.6545(4) 0.1616(2) 0.5376(2) 0.0604(9) Uani 1 d . . .
H5B H 0.6978 0.1963 0.4880 0.072 Uiso 1 calc R . .
C6B C 0.5273(4) 0.1855(2) 0.5576(2) 0.0585(8) Uani 1 d . . .
C7B C 0.867(3) 0.0734(19) 0.5778(17) 0.134(10) Uani 0.50 d P A 1
H71B H 0.8578 0.0002 0.5857 0.161 Uiso 0.50 calc PR A 1
H72B H 0.9617 0.1156 0.6365 0.161 Uiso 0.50 calc PR A 1
C8B C 0.9065(9) 0.0983(5) 0.4818(7) 0.0678(17) Uani 0.50 d P A 1
N9B N 0.9407(9) 0.1256(5) 0.4098(6) 0.0960(19) Uani 0.50 d P A 1
C7B' C 0.8624(12) 0.0648(10) 0.5624(11) 0.043(4) Uani 0.50 d P A 2
H73B H 0.8334 0.0574 0.4864 0.051 Uiso 0.50 calc PR A 2
H74B H 0.9610 0.1266 0.5895 0.051 Uiso 0.50 calc PR A 2
C8B' C 0.9041(9) -0.0179(6) 0.5968(5) 0.0717(19) Uani 0.50 d P A 2
N9B' N 0.9398(9) -0.0912(6) 0.6256(5) 0.0972(19) Uani 0.50 d P A 2
C10B C 0.4639(4) 0.2696(2) 0.5017(2) 0.0701(9) Uani 1 d . . .
H10B H 0.4737 0.2696 0.4319 0.084 Uiso 1 calc R . .
H11B H 0.3471 0.2523 0.4935 0.084 Uiso 1 calc R . .
O1C O 0.3782(3) 0.16197(15) 0.85527(16) 0.0736(7) Uani 1 d D . .
H1C H 0.377(4) 0.2228(13) 0.870(3) 0.088 Uiso 1 d D . .
C1C C 0.5181(4) 0.1410(2) 0.9166(2) 0.0608(8) Uani 1 d . . .
C2C C 0.6078(4) 0.1983(2) 1.0158(2) 0.0635(9) Uani 1 d . . .
C3C C 0.7387(4) 0.1689(2) 1.0783(2) 0.0696(9) Uani 1 d . . .
H3C H 0.8015 0.2058 1.1444 0.084 Uiso 1 calc R . .
C4C C 0.7783(4) 0.0864(2) 1.0451(3) 0.0721(9) Uani 1 d . . .
C5C C 0.6885(4) 0.0344(2) 0.9451(3) 0.0716(9) Uani 1 d . . .
H5C H 0.7173 -0.0198 0.9219 0.086 Uiso 1 calc R . .
C6C C 0.5576(4) 0.0603(2) 0.8787(2) 0.0646(9) Uani 1 d . . .
C7C C 0.9130(5) 0.0499(3) 1.1191(3) 0.0894(11) Uani 1 d . . .
H71C H 0.8909 0.0387 1.1850 0.107 Uiso 1 calc R . .
H72C H 0.9062 -0.0174 1.0884 0.107 Uiso 1 calc R . .
C8C C 1.0757(6) 0.1200(3) 1.1408(4) 0.0973(12) Uani 1 d . . .
N9C N 1.2080(6) 0.1767(3) 1.1599(5) 0.160(2) Uani 1 d . . .
C10C C 0.4636(4) 0.0017(2) 0.7692(2) 0.0693(9) Uani 1 d . . .
H10C H 0.3468 -0.0064 0.7519 0.083 Uiso 1 calc R . .
H11C H 0.4730 -0.0682 0.7691 0.083 Uiso 1 calc R . .
O1D O 0.4104(3) 0.36563(16) 0.86673(15) 0.0708(7) Uani 1 d D . .
H1D H 0.388(4) 0.372(3) 0.8040(17) 0.085 Uiso 1 d D . .
C1D C 0.5696(4) 0.4267(2) 0.9266(2) 0.0561(8) Uani 1 d . . .
C2D C 0.6457(4) 0.5209(2) 0.8928(2) 0.0563(8) Uani 1 d . . .
C3D C 0.7993(4) 0.5832(2) 0.9585(2) 0.0624(9) Uani 1 d . . .
H3D H 0.8522 0.6471 0.9382 0.075 Uiso 1 calc R . .
C4D C 0.8773(4) 0.5536(2) 1.0538(2) 0.0614(8) Uani 1 d . . .
C5D C 0.7992(4) 0.4585(2) 1.0832(2) 0.0622(9) Uani 1 d . . .
H5D H 0.8516 0.4382 1.1471 0.075 Uiso 1 calc R . .
C6D C 0.6455(4) 0.3927(2) 1.0206(2) 0.0576(8) Uani 1 d . . .
C7D C 1.043(2) 0.630(2) 1.1246(19) 0.072(9) Uani 0.50 d P B 1
H71D H 1.1271 0.5963 1.1438 0.086 Uiso 0.50 calc PR B 1
H72D H 1.0809 0.6910 1.0889 0.086 Uiso 0.50 calc PR B 1
C8D C 1.0113(11) 0.6634(10) 1.2207(10) 0.099(3) Uani 0.50 d P B 1
N9D N 0.9788(14) 0.6964(13) 1.2874(9) 0.198(7) Uani 0.50 d P B 1
C7D' C 1.039(3) 0.628(2) 1.133(2) 0.089(10) Uani 0.50 d P B 2
H73D H 1.0760 0.5918 1.1938 0.107 Uiso 0.50 calc PR B 2
H74D H 1.1254 0.6477 1.1008 0.107 Uiso 0.50 calc PR B 2
C8D' C 1.0108(11) 0.7200(10) 1.1657(10) 0.105(3) Uani 0.50 d P B 2
N9D' N 0.9815(12) 0.7875(9) 1.1941(12) 0.187(6) Uani 0.50 d P B 2
C10D C 0.5635(4) 0.2874(2) 1.0546(2) 0.0667(9) Uani 1 d . . .
H10D H 0.5974 0.2933 1.1308 0.080 Uiso 1 calc R . .
H11D H 0.4438 0.2708 1.0277 0.080 Uiso 1 calc R . .

loop_
_atom_site_aniso_label
_atom_site_aniso_U_11
_atom_site_aniso_U_22
_atom_site_aniso_U_33
_atom_site_aniso_U_23
_atom_site_aniso_U_13
_atom_site_aniso_U_12
O1A 0.0867(17) 0.0595(13) 0.0656(13) -0.0029(11) 0.0101(11) 0.0296(13)
C1A 0.078(2) 0.0543(19) 0.0478(17) 0.0065(15) 0.0068(16) 0.0322(17)
C2A 0.088(2) 0.0619(19) 0.0415(16) 0.0071(14) 0.0035(16) 0.0436(18)
C3A 0.100(3) 0.073(2) 0.0509(17) 0.0133(17) 0.0187(17) 0.050(2)
C4A 0.088(2) 0.075(2) 0.0532(18) 0.0185(17) 0.0140(17) 0.0391(19)
C5A 0.091(2) 0.0574(18) 0.0570(19) 0.0128(15) 0.0103(17) 0.0329(17)
C6A 0.089(2) 0.0543(19) 0.0443(16) 0.0076(14) 0.0060(16) 0.0399(17)
C7A 0.099(3) 0.098(3) 0.073(2) 0.0235(19) 0.017(2) 0.040(2)
C8A 0.102(3) 0.149(4) 0.052(2) 0.023(2) 0.029(2) 0.052(3)
N9A 0.116(3) 0.281(6) 0.076(2) 0.048(3) 0.028(2) 0.069(4)
C10A 0.089(2) 0.0481(16) 0.0604(18) 0.0030(13) 0.0129(16) 0.0339(15)
O1B 0.0733(15) 0.0701(14) 0.0649(13) -0.0079(11) 0.0133(12) 0.0210(11)
C1B 0.064(2) 0.0454(17) 0.0532(17) -0.0124(14) 0.0084(15) 0.0156(15)
C2B 0.075(2) 0.0348(15) 0.0561(17) -0.0079(13) 0.0175(15) 0.0119(14)
C3B 0.083(2) 0.0404(16) 0.0530(17) -0.0009(13) 0.0136(16) 0.0229(15)
C4B 0.075(2) 0.0438(16) 0.0494(17) -0.0049(14) 0.0137(16) 0.0195(15)
C5B 0.084(2) 0.0463(16) 0.0453(16) -0.0004(13) 0.0150(15) 0.0203(16)
C6B 0.074(2) 0.0492(17) 0.0433(16) -0.0071(13) 0.0056(15) 0.0219(15)
C7B 0.21(2) 0.097(15) 0.138(17) 0.016(10) 0.108(13) 0.052(13)
C8B 0.081(5) 0.048(4) 0.074(5) 0.004(4) 0.020(4) 0.028(3)
N9B 0.123(6) 0.077(4) 0.097(5) 0.017(4) 0.044(4) 0.039(4)
C7B' 0.040(5) 0.039(6) 0.042(5) -0.010(4) -0.004(5) 0.021(4)
C8B' 0.082(5) 0.073(5) 0.061(4) -0.008(4) 0.028(3) 0.024(4)
N9B' 0.119(5) 0.096(5) 0.093(4) 0.010(4) 0.036(4) 0.057(4)
C10B 0.098(2) 0.069(2) 0.0429(15) -0.0012(14) 0.0079(15) 0.0421(17)
O1C 0.0884(16) 0.0507(12) 0.0776(14) -0.0031(10) 0.0297(12) 0.0154(11)
C1C 0.077(2) 0.0432(17) 0.0620(19) 0.0088(14) 0.0287(17) 0.0134(15)
C2C 0.088(2) 0.0419(16) 0.0571(19) 0.0074(14) 0.0311(17) 0.0088(15)
C3C 0.093(2) 0.0489(18) 0.0602(18) 0.0119(14) 0.0266(18) 0.0127(17)
C4C 0.090(2) 0.0488(18) 0.082(2) 0.0203(17) 0.0371(19) 0.0198(16)
C5C 0.101(3) 0.0432(17) 0.079(2) 0.0103(16) 0.044(2) 0.0211(17)
C6C 0.089(2) 0.0376(16) 0.0677(19) 0.0081(14) 0.0373(18) 0.0100(15)
C7C 0.100(3) 0.065(2) 0.102(3) 0.0219(18) 0.035(2) 0.024(2)
C8C 0.103(3) 0.047(2) 0.148(3) 0.022(2) 0.043(3) 0.032(2)
N9C 0.121(3) 0.068(2) 0.288(6) 0.045(3) 0.063(4) 0.034(2)
C10C 0.096(2) 0.0377(15) 0.074(2) 0.0002(14) 0.0367(18) 0.0140(15)
O1D 0.0775(15) 0.0675(13) 0.0600(12) -0.0074(11) 0.0143(12) 0.0225(11)
C1D 0.065(2) 0.0459(17) 0.0490(17) -0.0108(13) 0.0089(15) 0.0177(15)
C2D 0.077(2) 0.0414(16) 0.0507(16) -0.0020(13) 0.0169(16) 0.0244(15)
C3D 0.082(2) 0.0405(15) 0.0614(19) 0.0011(14) 0.0203(17) 0.0192(15)
C4D 0.074(2) 0.0512(19) 0.0544(18) -0.0037(15) 0.0143(16) 0.0218(17)
C5D 0.086(2) 0.0518(18) 0.0460(16) 0.0017(14) 0.0138(16) 0.0263(16)
C6D 0.076(2) 0.0459(16) 0.0479(17) -0.0027(13) 0.0184(16) 0.0190(15)
C7D 0.064(12) 0.064(14) 0.059(10) -0.012(8) -0.019(8) 0.023(10)
C8D 0.073(6) 0.098(8) 0.089(8) -0.029(7) 0.006(5) -0.002(5)
N9D 0.127(8) 0.240(15) 0.151(8) -0.134(11) 0.048(7) -0.042(8)
C7D' 0.093(16) 0.078(16) 0.091(15) -0.006(11) 0.048(11) 0.002(11)
C8D' 0.089(6) 0.055(6) 0.126(9) -0.037(7) -0.017(6) 0.015(5)
N9D' 0.115(7) 0.132(8) 0.232(14) -0.115(10) -0.045(8) 0.035(6)
C10D 0.095(2) 0.0519(17) 0.0518(16) 0.0006(13) 0.0286(16) 0.0175(15)

loop_
_geom_bond_atom_site_label_1
_geom_bond_atom_site_label_2
_geom_bond_distance
_geom_bond_site_symmetry_2
_geom_bond_publ_flag
O1A C1A 1.375(4) . ?
C1A C6A 1.391(4) . ?
C1A C2A 1.397(4) . ?
C2A C3A 1.381(5) . ?
C2A C10B 1.515(5) . ?
C3A C4A 1.374(5) . ?
C4A C5A 1.386(5) . ?
C4A C7A 1.515(5) . ?
C5A C6A 1.388(5) . ?
C6A C10A 1.517(4) . ?
C7A C8A 1.412(6) . ?
C8A N9A 1.138(5) . ?
C10A C2D 1.519(4) . ?
O1B C1B 1.391(4) . ?
C1B C6B 1.386(4) . ?
C1B C2B 1.388(4) . ?
C2B C3B 1.380(4) . ?
C2B C10C 1.518(4) . ?
C3B C4B 1.380(5) . ?
C4B C5B 1.376(4) . ?
C4B C7B 1.45(3) . ?
C4B C7B' 1.549(16) . ?
C5B C6B 1.379(4) . ?
C6B C10B 1.520(4) . ?
C7B C8B 1.46(2) . ?
C8B N9B 1.133(10) . ?
C7B' C8B' 1.321(17) . ?
C8B' N9B' 1.160(9) . ?
O1C C1C 1.383(4) . ?
C1C C6C 1.385(4) . ?
C1C C2C 1.398(4) . ?
C2C C3C 1.385(5) . ?
C2C C10D 1.515(4) . ?
C3C C4C 1.379(5) . ?
C4C C5C 1.383(5) . ?
C4C C7C 1.522(5) . ?
C5C C6C 1.378(5) . ?
C6C C10C 1.518(5) . ?
C7C C8C 1.405(6) . ?
C8C N9C 1.139(5) . ?
O1D C1D 1.380(4) . ?
C1D C6D 1.390(4) . ?
C1D C2D 1.390(4) . ?
C2D C3D 1.376(5) . ?
C3D C4D 1.382(4) . ?
C4D C5D 1.377(4) . ?
C4D C7D 1.53(2) . ?
C4D C7D' 1.54(3) . ?
C5D C6D 1.377(5) . ?
C6D C10D 1.522(4) . ?
C7D C8D 1.50(3) . ?
C8D N9D 1.155(15) . ?
C7D' C8D' 1.44(3) . ?
C8D' N9D' 1.118(13) . ?
